data_1517496
loop_
_publ_author_name
'Negrier, Philippe'
'Barrio, Mar\'ia'
'Tamarit, Josep Ll'
'Mondieig, Denise'

_publ_section_title
;
 Polymorphism in 2-x-adamantane derivatives (x = cl, br).
;
_journal_issue 32
_journal_name_full 'The journal of physical chemistry. B'
_journal_page_first 9595
_journal_page_last 9603
_journal_paper_doi 10.1021/jp505280d
_journal_volume 118
_journal_year 2014
_chemical_formula_sum 'C10 H15 Cl'
_chemical_formula_weight 170.67
_space_group_IT_number 2
_symmetry_cell_setting triclinic
_symmetry_Int_Tables_number 2
_symmetry_space_group_name_Hall '-P 1'
_symmetry_space_group_name_H-M 'P -1'
_audit_creation_date 2013-02-05
_audit_creation_method 'Materials Studio'
_cell_angle_alpha 91.016(17)
_cell_angle_beta 90.85(2)
_cell_angle_gamma 115.238(13)
_cell_formula_units_Z 2
_cell_length_a 6.4681(15)
_cell_length_b 6.7071(14)
_cell_length_c 11.012(2)
_cell_measurement_temperature 100
_cell_volume 431.92(16)
_diffrn_ambient_temperature 100
_diffrn_measurement_device_type 'Inel CPS120'
_diffrn_radiation_monochromator 'curved quartz'
_diffrn_radiation_source 'fine-focus sealed tube'
_diffrn_radiation_type CuK\a~1~
_diffrn_radiation_wavelength 1.540562
_exptl_crystal_density_diffrn 1.312
_cod_data_source_file jp505280d_si_003.cif
_cod_data_source_block 'global_2ClAd100K'
_cod_original_cell_volume 431.93(16)
_cod_original_sg_symbol_H-M P-1
_cod_database_code 1517496

loop_
_symmetry_equiv_pos_as_xyz
x,y,z
-x,-y,-z

loop_
_atom_site_label
_atom_site_type_symbol
_atom_site_fract_x
_atom_site_fract_y
_atom_site_fract_z
_atom_site_U_iso_or_equiv
_atom_site_adp_type
_atom_site_occupancy
C1 C 0.0151(6) 0.1192(6) 0.3421(2) 0.05000 Uiso 1.00
Cl1 Cl -0.2713(6) 0.0279(8) 0.39426(14) 0.05000 Uiso 1.00
H12 H 0.0859(8) 0.0161(9) 0.3880(5) 0.05000 Uiso 1.00
C2 C 0.1617(7) 0.3644(8) 0.37661(16) 0.05000 Uiso 1.00
H2 H 0.1581(8) 0.3886(11) 0.47592(19) 0.05000 Uiso 1.00
C3 C 0.4105(6) 0.4281(11) 0.33889(18) 0.05000 Uiso 1.00
H31 H 0.5197(8) 0.6019(12) 0.36528(16) 0.05000 Uiso 1.00
H32 H 0.4824(6) 0.3286(14) 0.3877(4) 0.05000 Uiso 1.00
C4 C 0.4174(6) 0.3935(9) 0.2005(2) 0.05000 Uiso 1.00
H4 H 0.5954(6) 0.4380(13) 0.1738(4) 0.05000 Uiso 1.00
C5 C 0.3251(8) 0.5408(8) 0.1345(2) 0.05000 Uiso 1.00
H51 H 0.3330(8) 0.5214(11) 0.0351(2) 0.05000 Uiso 1.00
H52 H 0.4336(11) 0.7164(8) 0.1570(4) 0.05000 Uiso 1.00
C6 C 0.0768(9) 0.4790(7) 0.1717(4) 0.05000 Uiso 1.00
H6 H 0.0107(12) 0.5846(11) 0.1244(7) 0.05000 Uiso 1.00
C7 C -0.0724(6) 0.2351(9) 0.1363(2) 0.05000 Uiso 1.00
H71 H -0.0702(7) 0.2093(12) 0.03701(17) 0.05000 Uiso 1.00
H72 H -0.2526(6) 0.1901(11) 0.1582(3) 0.05000 Uiso 1.00
C8 C 0.0184(7) 0.0868(6) 0.2030(3) 0.05000 Uiso 1.00
H8 H -0.0879(10) -0.0881(6) 0.1779(5) 0.05000 Uiso 1.00
C9 C 0.2670(8) 0.1500(9) 0.1650(5) 0.05000 Uiso 1.00
H91 H 0.2726(10) 0.1233(11) 0.0660(5) 0.05000 Uiso 1.00
H92 H 0.3346(11) 0.0423(11) 0.2087(8) 0.05000 Uiso 1.00
C10 C 0.0712(10) 0.5133(6) 0.3102(5) 0.05000 Uiso 1.00
H101 H 0.1768(13) 0.6879(6) 0.3363(7) 0.05000 Uiso 1.00
H102 H -0.1043(11) 0.4774(8) 0.3379(7) 0.05000 Uiso 1.00

loop_
_geom_angle_atom_site_label_1
_geom_angle_atom_site_label_2
_geom_angle_atom_site_label_3
_geom_angle
_geom_angle_publ_flag
Cl1 C1 C2 111.4(3) yes
Cl1 C1 C8 111.4(3) yes
C2 C1 C8 109.1(2) no
C1 C2 C3 109.0(4) no
C1 C2 C10 110.7(3) no
C3 C2 C10 108.7(4) no
C2 C3 C4 109.7(3) no
C3 C4 C5 109.3(4) no
C3 C4 C9 109.6(4) no
C5 C4 C9 109.2(4) no
C4 C5 C6 109.6(4) no
C5 C6 C7 109.2(4) no
C5 C6 C10 109.3(4) no
C7 C6 C10 109.6(3) no
C6 C7 C8 109.7(3) no
C1 C8 C7 110.7(3) no
C1 C8 C9 109.0(4) no
C7 C8 C9 108.7(3) no
C4 C9 C8 109.7(4) no
C2 C10 C6 109.7(4) no
Cl1 C1 H12 105.8(4) no
C2 C1 H12 109.6(4) no
C8 C1 H12 109.6(4) no
C1 C2 H2 109.3(5) no
C3 C2 H2 109.3(5) no
C10 C2 H2 109.9(5) no
C2 C3 H31 110.2(5) no
C2 C3 H32 110.4(5) no
C4 C3 H31 110.1(4) no
C4 C3 H32 110.3(5) no
H31 C3 H32 106.1(6) no
C3 C4 H4 109.6(4) no
C5 C4 H4 109.5(5) no
C9 C4 H4 109.6(6) no
C4 C5 H51 110.3(5) no
C4 C5 H52 110.2(5) no
C6 C5 H51 110.3(5) no
C6 C5 H52 110.2(5) no
H51 C5 H52 106.2(6) no
C5 C6 H6 109.6(6) no
C7 C6 H6 109.5(6) no
C10 C6 H6 109.6(6) no
C6 C7 H71 110.1(5) no
C6 C7 H72 110.2(5) no
C8 C7 H71 109.9(5) no
C8 C7 H72 110.9(5) no
H71 C7 H72 106.0(5) no
C1 C8 H8 109.2(4) no
C7 C8 H8 110.0(5) no
C9 C8 H8 109.3(5) no
C4 C9 H91 110.1(5) no
C4 C9 H92 110.3(6) no
C8 C9 H91 110.1(6) no
C8 C9 H92 110.4(6) no
H91 C9 H92 106.2(7) no
C2 C10 H101 109.9(6) no
C2 C10 H102 110.8(5) no
C6 C10 H101 110.1(6) no
C6 C10 H102 110.3(6) no
H101 C10 H102 106.0(7) no

loop_
_geom_bond_atom_site_label_1
_geom_bond_atom_site_label_2
_geom_bond_distance
_geom_bond_publ_flag
Cl1 C1 1.793(6) yes
C1 C2 1.545(6) no
C1 C8 1.545(4) no
C2 C3 1.544(7) no
C2 C10 1.545(7) no
C3 C4 1.542(3) no
C4 C5 1.542(7) no
C4 C9 1.542(8) no
C5 C6 1.542(8) no
C6 C7 1.543(7) no
C6 C10 1.542(7) no
C7 C8 1.544(6) no
C8 C9 1.545(7) no
C1 H12 1.104(7) no
C2 H2 1.105(3) no
C3 H31 1.105(9) no
C3 H32 1.105(8) no
C4 H4 1.105(7) no
C5 H51 1.105(4) no
C5 H52 1.105(7) no
C6 H6 1.105(9) no
C7 H71 1.105(3) no
C7 H72 1.104(7) no
C8 H8 1.105(5) no
C9 H91 1.105(8) no
C9 H92 1.105(9) no
C10 H101 1.105(6) no
C10 H102 1.104(10) no

loop_
_geom_contact_atom_site_label_1
_geom_contact_atom_site_label_2
_geom_contact_distance
_geom_contact_site_symmetry_2
_geom_contact_publ_flag
Cl1 Cl1 3.689(5) 2_456 no
Cl1 H31 2.599(9) 1_445 no
Cl1 H72 2.820(5) . no
Cl1 H102 2.820(7) . no
Cl1 H32 3.058(8) 1_455 no
Cl1 H12 2.742(6) 2_556 no
C1 C5 3.574(5) . no
C3 C7 3.557(6) . no
C5 C1 3.574(5) . no
C7 C3 3.557(6) . no
C9 C10 3.557(8) . no
C10 C9 3.557(8) . no
C3 H102 3.012(9) 1_655 no
C4 H51 3.009(5) 2_665 no
C4 H72 3.021(7) 1_655 no
C5 H51 3.072(7) 2_665 no
C6 H4 3.007(8) 1_455 no
C7 H6 3.100(8) 2_565 no
C7 H91 3.080(7) 2_555 no
C7 H4 3.023(8) 1_455 no
C9 H72 3.005(8) 1_655 no
C9 H71 3.080(8) 2_555 no
C10 H2 3.010(7) 2_566 no
H2 C10 3.010(7) 2_566 no
H2 H102 2.314(8) 2_566 no
H4 C6 3.007(8) 1_655 no
H4 C7 3.023(8) 1_655 no
H4 H6 2.508(10) 1_655 no
H4 H72 2.269(9) 1_655 no
H4 H102 2.559(9) 1_655 no
H4 H51 2.351(5) 2_665 no
H6 H4 2.508(10) 1_455 no
H6 H8 2.595(9) 1_565 no
H6 C7 3.100(8) 2_565 no
H6 H71 2.207(9) 2_565 no
H8 H6 2.595(9) 1_545 no
H12 H32 2.527(9) . no
H12 H92 2.526(10) . no
H12 H101 2.566(8) 1_545 no
H12 Cl1 2.742(6) 2_556 no
H31 Cl1 2.599(9) 1_665 no
H31 H52 2.559(6) . no
H31 H101 2.536(10) . no
H32 Cl1 3.058(8) 1_655 no
H32 H12 2.527(9) . no
H32 H92 2.594(10) . no
H32 H102 2.496(9) 1_655 no
H51 H71 2.556(9) . no
H51 H91 2.558(9) . no
H51 C4 3.009(5) 2_665 no
H51 C5 3.072(7) 2_665 no
H51 H4 2.351(5) 2_665 no
H51 H51 2.433(8) 2_665 no
H52 H31 2.559(6) . no
H52 H92 2.583(9) 1_565 no
H52 H101 2.556(10) . no
H71 H51 2.556(9) . no
H71 H91 2.535(9) . no
H71 C9 3.080(8) 2_555 no
H71 H6 2.207(9) 2_565 no
H71 H91 2.314(9) 2_555 no
H72 Cl1 2.820(5) . no
H72 C4 3.021(7) 1_455 no
H72 C9 3.005(8) 1_455 no
H72 H4 2.269(9) 1_455 no
H72 H92 2.496(9) 1_455 no
H91 H51 2.558(9) . no
H91 H71 2.535(9) . no
H91 C7 3.080(7) 2_555 no
H91 H71 2.314(9) 2_555 no
H92 H12 2.526(10) . no
H92 H32 2.594(10) . no
H92 H52 2.583(9) 1_545 no
H92 H72 2.496(9) 1_655 no
H92 H101 2.600(9) 1_545 no
H101 H12 2.566(8) 1_565 no
H101 H31 2.536(10) . no
H101 H52 2.556(10) . no
H101 H92 2.600(9) 1_565 no
H102 Cl1 2.820(7) . no
H102 C3 3.012(9) 1_455 no
H102 H4 2.559(9) 1_455 no
H102 H32 2.496(9) 1_455 no
H102 H2 2.314(8) 2_566 no

loop_
_geom_hbond_atom_site_label_D
_geom_hbond_atom_site_label_H
_geom_hbond_atom_site_label_A
_geom_hbond_distance_DH
_geom_hbond_distance_HA
_geom_hbond_distance_DA
_geom_hbond_angle_DHA
_geom_hbond_site_symmetry_A
_geom_hbond_publ_flag
C1 H12 Cl1 1.104(7) 2.742(6) 3.674(4) 141.9(4) 2_556 yes
C3 H31 Cl1 1.105(9) 2.599(9) 3.689(8) 168.5(4) 1_665 yes
C7 H72 Cl1 1.104(7) 2.820(5) 3.222(4) 101.2(3) . yes
C10 H102 Cl1 1.104(10) 2.820(7) 3.222(6) 101.2(4) . yes

loop_
_geom_torsion_atom_site_label_1
_geom_torsion_atom_site_label_2
_geom_torsion_atom_site_label_3
_geom_torsion_atom_site_label_4
_geom_torsion
_geom_torsion_publ_flag
Cl1 C1 C2 C3 175.4(2) no
Cl1 C1 C2 C10 -65.2(3) no
C8 C1 C2 C3 -61.3(4) no
C8 C1 C2 C10 58.1(5) no
Cl1 C1 C8 C7 65.2(4) no
Cl1 C1 C8 C9 -175.4(3) no
C2 C1 C8 C7 -58.1(5) no
C2 C1 C8 C9 61.3(4) no
C1 C2 C3 C4 60.3(5) no
C10 C2 C3 C4 -60.4(5) no
C1 C2 C10 C6 -59.2(5) no
C3 C2 C10 C6 60.4(5) no
C2 C3 C4 C5 60.4(6) no
C2 C3 C4 C9 -59.3(6) no
C3 C4 C5 C6 -59.9(5) no
C9 C4 C5 C6 60.0(4) no
C3 C4 C9 C8 59.3(5) no
C5 C4 C9 C8 -60.4(4) no
C4 C5 C6 C7 -60.0(4) no
C4 C5 C6 C10 59.9(4) no
C5 C6 C7 C8 60.4(4) no
C10 C6 C7 C8 -59.3(5) no
C5 C6 C10 C2 -60.4(5) no
C7 C6 C10 C2 59.3(6) no
C6 C7 C8 C1 59.2(4) no
C6 C7 C8 C9 -60.4(4) no
C1 C8 C9 C4 -60.3(4) no
C7 C8 C9 C4 60.4(4) no
